data_4303549
loop_
_publ_author_name
'Yixun Zhang'
'Andrew W. Maverick'

_publ_section_title
;
Preparation of an Isocyano-\b-diketone via its Metal Complexes, by Use of
Metal Ions as Protecting Groups
;
_journal_name_full 'Inorganic Chemistry'
_journal_page_first 10512
_journal_page_last 10518
_journal_paper_doi 10.1021/ic900202e
_journal_volume 48
_journal_year 2009
_chemical_formula_moiety 'C12 H11 Au Cl N O2'
_chemical_formula_sum 'C12 H11 Au Cl N O2'
_chemical_formula_weight 433.63
_chemical_name_common HacphNCAuCl
_chemical_name_systematic
;
 (3-(4-isocyanophenyl)-2,4-pentanedione-C)chloridogold
;
_space_group_IT_number 14
_symmetry_cell_setting monoclinic
_symmetry_space_group_name_Hall '-P 2yn'
_symmetry_space_group_name_H-M 'P 1 21/n 1'
_atom_sites_solution_hydrogens geom
_atom_sites_solution_primary direct
_atom_sites_solution_secondary difmap
_audit_creation_method SHELXL-97
_cell_angle_alpha 90.00
_cell_angle_beta 117.761(6)
_cell_angle_gamma 90.00
_cell_formula_units_Z 4
_cell_length_a 14.638(3)
_cell_length_b 6.4219(12)
_cell_length_c 14.919(2)
_cell_measurement_reflns_used 5192
_cell_measurement_temperature 90(2)
_cell_measurement_theta_max 33.728
_cell_measurement_theta_min 2.546
_cell_volume 1241.0(4)
_computing_cell_refinement 'HKL Scalepack (Otwinowski & Minor 1997)'
_computing_data_collection 'COLLECT (Nonius, 2000)'
_computing_data_reduction 'HKL Denzo and Scalepack (Otwinowski & Minor 1997)'
_computing_molecular_graphics 'ORTEP-3 for Windows (Farrugia, 1997)'
_computing_publication_material 'SHELXL-97 (Sheldrick, 1997)'
_computing_structure_refinement 'SHELXL-97 (Sheldrick, 1997)'
_computing_structure_solution 'SIR97 (Altomare  et al., 1999)'
_diffrn_ambient_temperature 90(2)
_diffrn_measured_fraction_theta_full 0.999
_diffrn_measured_fraction_theta_max 0.996
_diffrn_measurement_device_type 'KappaCCD (with Oxford Cryostream)'
_diffrn_measurement_method ' \w scans with \k offsets'
_diffrn_radiation_monochromator graphite
_diffrn_radiation_source 'fine-focus sealed tube'
_diffrn_radiation_type MoK\a
_diffrn_radiation_wavelength 0.71073
_diffrn_reflns_av_R_equivalents 0.0320
_diffrn_reflns_av_sigmaI/netI 0.0376
_diffrn_reflns_limit_h_max 22
_diffrn_reflns_limit_h_min -22
_diffrn_reflns_limit_k_max 9
_diffrn_reflns_limit_k_min -9
_diffrn_reflns_limit_l_max 23
_diffrn_reflns_limit_l_min -23
_diffrn_reflns_number 9406
_diffrn_reflns_theta_full 25.00
_diffrn_reflns_theta_max 33.71
_diffrn_reflns_theta_min 3.09
_diffrn_standards_decay_% <2
_diffrn_standards_number 0
_exptl_absorpt_coefficient_mu 12.057
_exptl_absorpt_correction_T_max 0.7137
_exptl_absorpt_correction_T_min 0.4496
_exptl_absorpt_correction_type multi-scan
_exptl_absorpt_process_details 'HKL Scalepack (Otwinowski & Minor 1997)'
_exptl_crystal_colour colorless
_exptl_crystal_density_diffrn 2.321
_exptl_crystal_density_method 'not measured'
_exptl_crystal_description blade
_exptl_crystal_F_000 808
_exptl_crystal_size_max 0.17
_exptl_crystal_size_mid 0.15
_exptl_crystal_size_min 0.03
_refine_diff_density_max 5.932
_refine_diff_density_min -4.234
_refine_diff_density_rms 0.338
_refine_ls_extinction_method none
_refine_ls_goodness_of_fit_ref 1.020
_refine_ls_hydrogen_treatment mixed
_refine_ls_matrix_type full
_refine_ls_number_parameters 160
_refine_ls_number_reflns 4921
_refine_ls_number_restraints 0
_refine_ls_restrained_S_all 1.020
_refine_ls_R_factor_all 0.0537
_refine_ls_R_factor_gt 0.0432
_refine_ls_shift/su_max 0.002
_refine_ls_shift/su_mean 0.000
_refine_ls_structure_factor_coef Fsqd
_refine_ls_weighting_details 'calc w=1/[\s^2^(Fo^2^)+(0.0939P)^2^+0.0000P] where P=(Fo^2^+2Fc^2^)/3'
_refine_ls_weighting_scheme calc
_refine_ls_wR_factor_gt 0.1212
_refine_ls_wR_factor_ref 0.1281
_reflns_number_gt 4060
_reflns_number_total 4921
_reflns_threshold_expression >2sigma(I)
_cod_data_source_file ic900202e_si_001_9.cif
_cod_data_source_block compound_18
_cod_depositor_comments
;
The following automatic conversions were performed:
'_symmetry_cell_setting' value 'Monoclinic' changed to 'monoclinic'
according to '/home/saulius/struct/CIF-dictionaries/cif_core.dic'
dictionary named 'cif_core.dic' version 2.4.1 from 2010-06-29.

Automatic conversion script
Id: cif_fix_enum 1527 2010-12-29 10:47:43Z saulius 
;
_cod_original_sg_symbol_H-M 'P 21/n'
_cod_database_code 4303549

loop_
_symmetry_equiv_pos_as_xyz
'x, y, z'
'-x+1/2, y+1/2, -z+1/2'
'-x, -y, -z'
'x-1/2, -y-1/2, z-1/2'

loop_
_atom_site_label
_atom_site_type_symbol
_atom_site_fract_x
_atom_site_fract_y
_atom_site_fract_z
_atom_site_U_iso_or_equiv
_atom_site_adp_type
_atom_site_occupancy
_atom_site_symmetry_multiplicity
_atom_site_calc_flag
_atom_site_refinement_flags
_atom_site_disorder_assembly
_atom_site_disorder_group
Au1 Au 0.746330(13) 0.68774(3) 0.704697(13) 0.01694(8) Uani 1 1 d . . .
Cl1 Cl 0.91964(10) 0.69213(17) 0.80220(11) 0.0235(3) Uani 1 1 d . . .
N11 N 0.5085(4) 0.6919(6) 0.5843(3) 0.0186(8) Uani 1 1 d . . .
O1 O -0.0856(3) 0.7643(6) 0.3948(3) 0.0205(7) Uani 1 1 d . . .
O2 O -0.0208(3) 0.7561(6) 0.5792(3) 0.0196(7) Uani 1 1 d . . .
H2 H -0.093(8) 0.771(15) 0.489(9) 0.07(3) Uiso 1 1 d . . .
C1 C 0.0214(5) 0.7569(9) 0.3152(4) 0.0228(10) Uani 1 1 d . . .
H1A H -0.0439 0.7247 0.2552 0.034 Uiso 1 1 calc R . .
H1B H 0.0732 0.6524 0.3226 0.034 Uiso 1 1 calc R . .
H1C H 0.0453 0.8951 0.3076 0.034 Uiso 1 1 calc R . .
C2 C 0.0052(4) 0.7543(7) 0.4077(3) 0.0165(8) Uani 1 1 d . . .
C3 C 0.0926(4) 0.7428(7) 0.5072(3) 0.0135(7) Uani 1 1 d . . .
C4 C 0.0739(4) 0.7452(7) 0.5904(3) 0.0146(7) Uani 1 1 d . . .
C5 C 0.1560(4) 0.7402(8) 0.6988(3) 0.0201(9) Uani 1 1 d . . .
H5A H 0.1399 0.8431 0.7379 0.030 Uiso 1 1 calc R . .
H5B H 0.2230 0.7734 0.7023 0.030 Uiso 1 1 calc R . .
H5C H 0.1589 0.6011 0.7269 0.030 Uiso 1 1 calc R . .
C6 C 0.1994(4) 0.7265(7) 0.5205(3) 0.0155(8) Uani 1 1 d . . .
C7 C 0.2555(4) 0.5413(7) 0.5564(3) 0.0174(8) Uani 1 1 d . . .
H7 H 0.2237 0.4244 0.5694 0.021 Uiso 1 1 calc R . .
C8 C 0.3573(4) 0.5265(7) 0.5733(3) 0.0171(8) Uani 1 1 d . . .
H8 H 0.3950 0.4007 0.5975 0.021 Uiso 1 1 calc R . .
C9 C 0.4025(4) 0.6998(7) 0.5542(4) 0.0160(8) Uani 1 1 d . . .
C10 C 0.3485(4) 0.8814(8) 0.5149(4) 0.0203(9) Uani 1 1 d . . .
H10 H 0.3801 0.9956 0.4996 0.024 Uiso 1 1 calc R . .
C11 C 0.2466(4) 0.8949(7) 0.4980(4) 0.0199(9) Uani 1 1 d . . .
H11 H 0.2086 1.0195 0.4711 0.024 Uiso 1 1 calc R . .
C12 C 0.5973(4) 0.6868(7) 0.6252(4) 0.0176(9) Uani 1 1 d . . .

loop_
_atom_site_aniso_label
_atom_site_aniso_U_11
_atom_site_aniso_U_22
_atom_site_aniso_U_33
_atom_site_aniso_U_23
_atom_site_aniso_U_13
_atom_site_aniso_U_12
Au1 0.01546(11) 0.01632(11) 0.02065(11) -0.00018(5) 0.00977(8) -0.00056(5)
Cl1 0.0155(5) 0.0192(5) 0.0333(7) -0.0043(4) 0.0093(5) -0.0012(4)
N11 0.020(2) 0.0189(18) 0.0189(18) 0.0022(13) 0.0108(16) 0.0007(14)
O1 0.0181(16) 0.0163(15) 0.0212(16) 0.0000(13) 0.0043(13) 0.0007(13)
O2 0.0202(17) 0.0177(15) 0.0244(17) -0.0018(14) 0.0133(15) 0.0006(14)
C1 0.030(3) 0.022(2) 0.0127(19) -0.0004(18) 0.0072(18) 0.004(2)
C2 0.019(2) 0.0096(16) 0.0154(18) 0.0001(15) 0.0034(16) 0.0024(15)
C3 0.0176(19) 0.0099(16) 0.0125(17) -0.0019(14) 0.0064(15) -0.0022(15)
C4 0.018(2) 0.0094(16) 0.0165(18) -0.0004(15) 0.0084(16) -0.0023(15)
C5 0.026(2) 0.020(2) 0.0126(18) -0.0015(16) 0.0069(17) -0.0006(19)
C6 0.019(2) 0.0132(18) 0.0139(17) 0.0002(14) 0.0072(16) 0.0020(15)
C7 0.0165(19) 0.0154(19) 0.0190(18) 0.0017(16) 0.0073(15) -0.0004(15)
C8 0.0191(19) 0.0131(18) 0.0170(18) 0.0005(14) 0.0065(16) 0.0013(15)
C9 0.0156(19) 0.019(2) 0.0168(19) 0.0003(15) 0.0103(16) -0.0004(15)
C10 0.020(2) 0.018(2) 0.024(2) 0.0066(18) 0.0118(18) 0.0024(17)
C11 0.022(2) 0.018(2) 0.025(2) 0.0058(17) 0.0148(18) 0.0018(16)
C12 0.020(2) 0.017(2) 0.020(2) 0.0025(15) 0.0127(18) 0.0000(15)

loop_
_atom_type_symbol
_atom_type_description
_atom_type_scat_dispersion_real
_atom_type_scat_dispersion_imag
_atom_type_scat_source
C C 0.0033 0.0016 'International Tables Vol C Tables 4.2.6.8 and 6.1.1.4'
H H 0.0000 0.0000 'International Tables Vol C Tables 4.2.6.8 and 6.1.1.4'
Au Au -2.0133 8.8022 'International Tables Vol C Tables 4.2.6.8 and 6.1.1.4'
Cl Cl 0.1484 0.1585 'International Tables Vol C Tables 4.2.6.8 and 6.1.1.4'
N N 0.0061 0.0033 'International Tables Vol C Tables 4.2.6.8 and 6.1.1.4'
O O 0.0106 0.0060 'International Tables Vol C Tables 4.2.6.8 and 6.1.1.4'

loop_
_geom_angle_atom_site_label_1
_geom_angle_atom_site_label_2
_geom_angle_atom_site_label_3
_geom_angle
_geom_angle_site_symmetry_1
_geom_angle_site_symmetry_3
_geom_angle_publ_flag
C12 Au1 Cl1 178.04(15) . . ?
C12 N11 C9 168.5(5) . . ?
C2 O1 H2 114(4) . . ?
C4 O2 H2 116(5) . . ?
C2 C1 H1A 109.5 . . ?
C2 C1 H1B 109.5 . . ?
H1A C1 H1B 109.5 . . ?
C2 C1 H1C 109.5 . . ?
H1A C1 H1C 109.5 . . ?
H1B C1 H1C 109.5 . . ?
O1 C2 C3 121.9(4) . . ?
O1 C2 C1 117.9(4) . . ?
C3 C2 C1 120.2(4) . . ?
C4 C3 C2 118.1(4) . . ?
C4 C3 C6 121.0(4) . . ?
C2 C3 C6 120.9(4) . . ?
O2 C4 C3 121.3(4) . . ?
O2 C4 C5 114.0(4) . . ?
C3 C4 C5 124.7(4) . . ?
C4 C5 H5A 109.5 . . ?
C4 C5 H5B 109.5 . . ?
H5A C5 H5B 109.5 . . ?
C4 C5 H5C 109.5 . . ?
H5A C5 H5C 109.5 . . ?
H5B C5 H5C 109.5 . . ?
C7 C6 C11 118.6(4) . . ?
C7 C6 C3 120.2(4) . . ?
C11 C6 C3 121.2(4) . . ?
C8 C7 C6 120.9(4) . . ?
C8 C7 H7 119.5 . . ?
C6 C7 H7 119.5 . . ?
C9 C8 C7 118.6(4) . . ?
C9 C8 H8 120.7 . . ?
C7 C8 H8 120.7 . . ?
C10 C9 C8 122.0(5) . . ?
C10 C9 N11 119.9(4) . . ?
C8 C9 N11 117.9(4) . . ?
C9 C10 C11 118.9(4) . . ?
C9 C10 H10 120.5 . . ?
C11 C10 H10 120.5 . . ?
C10 C11 C6 120.8(4) . . ?
C10 C11 H11 119.6 . . ?
C6 C11 H11 119.6 . . ?
N11 C12 Au1 174.9(5) . . ?

loop_
_geom_bond_atom_site_label_1
_geom_bond_atom_site_label_2
_geom_bond_distance
_geom_bond_site_symmetry_2
_geom_bond_publ_flag
Au1 C12 1.938(5) . ?
Au1 Cl1 2.2616(14) . ?
N11 C12 1.150(7) . ?
N11 C9 1.401(7) . ?
O1 C2 1.254(6) . ?
O1 H2 1.46(11) . ?
O2 C4 1.318(6) . ?
O2 H2 1.27(11) . ?
C1 C2 1.504(7) . ?
C1 H1A 0.9800 . ?
C1 H1B 0.9800 . ?
C1 H1C 0.9800 . ?
C2 C3 1.441(6) . ?
C3 C4 1.390(6) . ?
C3 C6 1.486(7) . ?
C4 C5 1.500(7) . ?
C5 H5A 0.9800 . ?
C5 H5B 0.9800 . ?
C5 H5C 0.9800 . ?
C6 C7 1.402(6) . ?
C6 C11 1.405(7) . ?
C7 C8 1.393(7) . ?
C7 H7 0.9500 . ?
C8 C9 1.391(6) . ?
C8 H8 0.9500 . ?
C9 C10 1.378(7) . ?
C10 C11 1.395(7) . ?
C10 H10 0.9500 . ?
C11 H11 0.9500 . ?

loop_
_geom_hbond_atom_site_label_D
_geom_hbond_atom_site_label_H
_geom_hbond_atom_site_label_A
_geom_hbond_distance_DH
_geom_hbond_distance_HA
_geom_hbond_distance_DA
_geom_hbond_angle_DHA
_geom_hbond_site_symmetry_A
O2 H2 O1 1.27(11) 1.46(11) 2.457(5) 129(8) .
